data_4345337
loop_
_publ_author_name
'Zhang, Fangjun'
'Zhang, Jie'
'Zhou, Xigeng'

_publ_section_title
;
 Facile Construction of Yttrium Pentasulfides from Yttrium Alkyl
 Precursors: Synthesis, Mechanism, and Reactivity.
;
_journal_issue 4
_journal_name_full 'Inorganic chemistry'
_journal_page_first 2070
_journal_page_last 2077
_journal_paper_doi 10.1021/acs.inorgchem.6b02747
_journal_volume 56
_journal_year 2017
_chemical_formula_sum 'C31 H42 B N6 O S Y'
_chemical_formula_weight 646.49
_chemical_name_systematic
; 
 ? 
;
_space_group_IT_number 2
_symmetry_cell_setting triclinic
_symmetry_space_group_name_Hall '-P 1'
_symmetry_space_group_name_H-M 'P -1'
_atom_sites_solution_hydrogens geom
_atom_sites_solution_primary direct
_atom_sites_solution_secondary difmap
_audit_creation_method SHELXL-97
_cell_angle_alpha 108.25(3)
_cell_angle_beta 91.45(3)
_cell_angle_gamma 106.75(3)
_cell_formula_units_Z 4
_cell_length_a 10.640(2)
_cell_length_b 14.610(3)
_cell_length_c 22.950(5)
_cell_measurement_reflns_used 6251
_cell_measurement_temperature 293(2)
_cell_measurement_theta_max 27.13
_cell_measurement_theta_min 2.31
_cell_volume 3218.1(14)
_computing_cell_refinement 'Bruker SAINT'
_computing_data_collection 'Bruker APEX2'
_computing_data_reduction 'Bruker SAINT, SADABS and XPREP'
_computing_molecular_graphics 'Bruker SHELXTL'
_computing_publication_material 'Bruker SHELXTL'
_computing_structure_refinement 'SHELXL-97 (Sheldrick, 1997)'
_computing_structure_solution 'SHELXS-97 (Sheldrick, 1990)'
_diffrn_ambient_temperature 293(2)
_diffrn_measured_fraction_theta_full 0.970
_diffrn_measured_fraction_theta_max 0.970
_diffrn_measurement_device_type 'Bruker APEX-II CCD'
_diffrn_measurement_method '\w scans'
_diffrn_radiation_monochromator graphite
_diffrn_radiation_source 'fine-focus sealed tube'
_diffrn_radiation_type MoK\a
_diffrn_radiation_wavelength 0.71073
_diffrn_reflns_av_R_equivalents 0.0759
_diffrn_reflns_av_sigmaI/netI 0.1712
_diffrn_reflns_limit_h_max 12
_diffrn_reflns_limit_h_min -11
_diffrn_reflns_limit_k_max 17
_diffrn_reflns_limit_k_min -17
_diffrn_reflns_limit_l_max 27
_diffrn_reflns_limit_l_min -23
_diffrn_reflns_number 13309
_diffrn_reflns_theta_full 25.05
_diffrn_reflns_theta_max 25.05
_diffrn_reflns_theta_min 1.52
_diffrn_standards_number 0
_exptl_absorpt_coefficient_mu 1.911
_exptl_absorpt_correction_T_max 0.8319
_exptl_absorpt_correction_T_min 0.7497
_exptl_absorpt_correction_type multi-scan
_exptl_absorpt_process_details sadabs
_exptl_crystal_colour yellow
_exptl_crystal_density_diffrn 1.334
_exptl_crystal_density_method 'not measured'
_exptl_crystal_description block
_exptl_crystal_F_000 1352
_exptl_crystal_size_max 0.16
_exptl_crystal_size_mid 0.12
_exptl_crystal_size_min 0.10
_refine_diff_density_max 3.243
_refine_diff_density_min -0.777
_refine_diff_density_rms '0.150 Complex 10'
_refine_ls_extinction_method none
_refine_ls_goodness_of_fit_ref 1.004
_refine_ls_hydrogen_treatment mixed
_refine_ls_matrix_type full
_refine_ls_number_parameters 759
_refine_ls_number_reflns 11079
_refine_ls_number_restraints 12
_refine_ls_restrained_S_all 1.004
_refine_ls_R_factor_all 0.1901
_refine_ls_R_factor_gt 0.0998
_refine_ls_shift/su_max 0.000
_refine_ls_shift/su_mean 0.000
_refine_ls_structure_factor_coef Fsqd
_refine_ls_weighting_details 'calc w=1/[\s^2^(Fo^2^)+(0.0000P)^2^+45.8270P] where P=(Fo^2^+2Fc^2^)/3'
_refine_ls_weighting_scheme calc
_refine_ls_wR_factor_gt 0.2281
_refine_ls_wR_factor_ref 0.2664
_reflns_number_gt 5074
_reflns_number_total 11079
_reflns_threshold_expression >2sigma(I)
_cod_data_source_file ic6b02747_si_003.cif
_cod_data_source_block a41014a
_cod_depositor_comments
;
The following automatic conversions were performed:

'_symmetry_cell_setting' value 'Triclinic' changed to 'triclinic'
according to
/home/data/users/saulius/crontab/automatic-downloads/current/ACS/lib/dictionaries/cif_core.dic
dictionary named 'cif_core.dic' version 2.4.2 from 2011-04-26.

Automatic conversion script
Id: cif_fix_values 4973 2017-02-22 13:04:09Z antanas 
;
_cod_original_cell_volume 3218.1(11)
_cod_original_sg_symbol_H-M P-1
_cod_database_code 4345337

loop_
_symmetry_equiv_pos_as_xyz
'x, y, z'
'-x, -y, -z'

loop_
_atom_site_label
_atom_site_type_symbol
_atom_site_fract_x
_atom_site_fract_y
_atom_site_fract_z
_atom_site_U_iso_or_equiv
_atom_site_adp_type
_atom_site_occupancy
_atom_site_symmetry_multiplicity
_atom_site_calc_flag
_atom_site_refinement_flags
Y1 Y 0.82890(12) 0.15438(9) 0.38354(6) 0.0452(4) Uani 1 1 d .
Y2 Y 0.75019(12) 0.66736(9) 0.86509(6) 0.0444(3) Uani 1 1 d .
B1 B 0.5956(16) 0.2143(10) 0.4810(7) 0.052(4) Uani 1 1 d .
H1' H 0.528(9) 0.228(6) 0.521(4) 0.03(2) Uiso 1 1 d .
B2 B 0.7958(15) 0.6501(12) 1.0130(7) 0.050(4) Uani 1 1 d .
H2' H 0.783(10) 0.644(7) 1.054(5) 0.05(3) Uiso 1 1 d .
O1 O 1.0049(8) 0.3097(6) 0.3973(4) 0.057(2) Uani 1 1 d .
O2 O 0.8757(9) 0.8369(6) 0.8711(4) 0.056(2) Uani 1 1 d .
S1 S 0.7609(4) 0.1127(3) 0.26190(17) 0.0623(10) Uani 1 1 d .
S2 S 0.8774(4) 0.5615(3) 0.78337(15) 0.0580(9) Uani 1 1 d .
N1 N 0.7242(10) 0.2428(7) 0.5231(5) 0.049(3) Uani 1 1 d .
N2 N 0.8398(10) 0.2313(7) 0.4994(5) 0.051(3) Uani 1 1 d .
N3 N 0.6135(10) 0.2803(7) 0.4388(5) 0.048(3) Uani 1 1 d .
N4 N 0.7103(11) 0.2850(8) 0.4015(5) 0.059(3) Uani 1 1 d .
N5 N 0.5413(10) 0.1013(7) 0.4419(5) 0.047(3) Uani 1 1 d .
N6 N 0.6052(10) 0.0602(7) 0.3932(5) 0.054(3) Uani 1 1 d .
N7 N 0.9333(10) 0.6783(7) 0.9901(5) 0.050(3) Uani 1 1 d .
N8 N 0.9499(10) 0.7089(7) 0.9397(4) 0.048(3) Uani 1 1 d .
N9 N 0.7062(9) 0.5472(7) 0.9690(5) 0.048(3) Uani 1 1 d .
N10 N 0.6933(9) 0.5246(7) 0.9062(5) 0.045(2) Uani 1 1 d .
N11 N 0.7337(10) 0.7343(8) 1.0200(5) 0.054(3) Uani 1 1 d .
N12 N 0.6975(11) 0.7595(8) 0.9693(5) 0.057(3) Uani 1 1 d .
C1 C 0.7499(12) 0.2913(8) 0.5859(5) 0.037(3) Uani 1 1 d .
C2 C 0.8813(15) 0.3075(10) 0.6020(6) 0.065(4) Uani 1 1 d .
H2 H 0.9265 0.3385 0.6419 0.078 Uiso 1 1 calc R
C3 C 0.9350(13) 0.2700(10) 0.5492(6) 0.057(3) Uani 1 1 d .
C4 C 0.6477(16) 0.3179(10) 0.6230(6) 0.080(5) Uani 1 1 d .
H4A H 0.6258 0.3718 0.6140 0.120 Uiso 1 1 calc R
H4B H 0.6800 0.3396 0.6662 0.120 Uiso 1 1 calc R
H4C H 0.5701 0.2596 0.6133 0.120 Uiso 1 1 calc R
C5 C 1.0794(16) 0.2745(15) 0.5453(7) 0.104(6) Uani 1 1 d .
H5A H 1.0980 0.2661 0.5035 0.155 Uiso 1 1 calc R
H5B H 1.0953 0.2212 0.5574 0.155 Uiso 1 1 calc R
H5C H 1.1356 0.3389 0.5724 0.155 Uiso 1 1 calc R
C6 C 0.5459(16) 0.3435(11) 0.4346(8) 0.077(5) Uani 1 1 d .
C7 C 0.6014(17) 0.3918(11) 0.3960(8) 0.086(5) Uani 1 1 d .
H7 H 0.5764 0.4413 0.3856 0.104 Uiso 1 1 calc R
C8 C 0.7009(15) 0.3545(10) 0.3750(7) 0.068(4) Uani 1 1 d .
C9 C 0.4312(15) 0.3549(13) 0.4724(9) 0.111(7) Uani 1 1 d .
H9A H 0.3755 0.3815 0.4533 0.166 Uiso 1 1 calc R
H9B H 0.4658 0.4005 0.5136 0.166 Uiso 1 1 calc R
H9C H 0.3805 0.2898 0.4739 0.166 Uiso 1 1 calc R
C10 C 0.7876(17) 0.3800(11) 0.3290(8) 0.091(5) Uani 1 1 d .
H10A H 0.8730 0.4247 0.3500 0.136 Uiso 1 1 calc R
H10B H 0.7487 0.4128 0.3066 0.136 Uiso 1 1 calc R
H10C H 0.7973 0.3190 0.3006 0.136 Uiso 1 1 calc R
C11 C 0.4274(12) 0.0336(10) 0.4417(7) 0.057(4) Uani 1 1 d .
C12 C 0.4178(14) -0.0559(10) 0.3911(6) 0.063(4) Uani 1 1 d .
H12 H 0.3506 -0.1175 0.3806 0.076 Uiso 1 1 calc R
C13 C 0.5195(16) -0.0355(10) 0.3625(7) 0.068(4) Uani 1 1 d U
C14 C 0.3303(14) 0.0562(10) 0.4879(7) 0.069(4) Uani 1 1 d .
H14A H 0.3739 0.0774 0.5292 0.103 Uiso 1 1 calc R
H14B H 0.2564 -0.0039 0.4808 0.103 Uiso 1 1 calc R
H14C H 0.2996 0.1092 0.4827 0.103 Uiso 1 1 calc R
C15 C 0.5503(17) -0.1025(10) 0.3047(7) 0.085(5) Uani 1 1 d .
H15A H 0.4725 -0.1341 0.2748 0.127 Uiso 1 1 calc R
H15B H 0.5790 -0.1537 0.3137 0.127 Uiso 1 1 calc R
H15C H 0.6193 -0.0627 0.2883 0.127 Uiso 1 1 calc R
C16 C 0.8583(16) -0.0217(11) 0.3832(8) 0.073(4) Uani 1 1 d .
H16 H 0.7908 -0.0773 0.3906 0.087 Uiso 1 1 calc R
C17 C 0.8891(16) -0.0150(10) 0.3233(7) 0.068(4) Uani 1 1 d .
H17 H 0.8445 -0.0649 0.2833 0.082 Uiso 1 1 calc R
C18 C 1.0062(16) 0.0666(11) 0.3324(7) 0.071(4) Uani 1 1 d .
H18 H 1.0571 0.0820 0.2997 0.085 Uiso 1 1 calc R
C19 C 1.0529(15) 0.1047(12) 0.3963(7) 0.071(4) Uani 1 1 d .
H19 H 1.1405 0.1523 0.4156 0.085 Uiso 1 1 calc R
C20 C 0.9587(17) 0.0497(12) 0.4254(7) 0.069(4) Uani 1 1 d .
H20 H 0.9716 0.0548 0.4688 0.083 Uiso 1 1 calc R
C21 C 0.6189(17) 0.1508(13) 0.2410(9) 0.104(6) Uani 1 1 d .
H21A H 0.6121 0.2075 0.2753 0.125 Uiso 1 1 calc R
H21B H 0.6357 0.1736 0.2057 0.125 Uiso 1 1 calc R
C22 C 0.4917(17) 0.0680(13) 0.2258(8) 0.074(4) Uani 1 1 d .
C23 C 0.405(2) 0.0695(19) 0.2705(10) 0.111(7) Uani 1 1 d .
H23 H 0.4250 0.1217 0.3084 0.133 Uiso 1 1 calc R
C24 C 0.289(3) -0.008(3) 0.2566(16) 0.162(15) Uani 1 1 d .
H24 H 0.2319 -0.0109 0.2864 0.195 Uiso 1 1 calc R
C25 C 0.257(3) -0.080(3) 0.201(2) 0.19(2) Uani 1 1 d .
H25 H 0.1776 -0.1322 0.1937 0.234 Uiso 1 1 calc R
C26 C 0.334(3) -0.079(2) 0.1567(17) 0.163(15) Uani 1 1 d .
H26 H 0.3064 -0.1286 0.1178 0.195 Uiso 1 1 calc R
C27 C 0.454(2) -0.0049(17) 0.1691(9) 0.109(7) Uani 1 1 d .
H27 H 0.5091 -0.0043 0.1385 0.130 Uiso 1 1 calc R
C28 C 1.0969(14) 0.3204(10) 0.3529(7) 0.069(4) Uani 1 1 d .
H28A H 1.0499 0.3022 0.3121 0.083 Uiso 1 1 calc R
H28B H 1.1521 0.2773 0.3508 0.083 Uiso 1 1 calc R
C29 C 1.1801(17) 0.4312(10) 0.3757(7) 0.089(5) Uani 1 1 d .
H29A H 1.2725 0.4382 0.3712 0.107 Uiso 1 1 calc R
H29B H 1.1499 0.4682 0.3528 0.107 Uiso 1 1 calc R
C30 C 1.1612(14) 0.4697(10) 0.4430(7) 0.069(4) Uani 1 1 d .
H30A H 1.2253 0.4591 0.4690 0.083 Uiso 1 1 calc R
H30B H 1.1698 0.5413 0.4563 0.083 Uiso 1 1 calc R
C31 C 1.0253(13) 0.4084(9) 0.4454(7) 0.071(4) Uani 1 1 d .
H31A H 1.0168 0.4009 0.4858 0.085 Uiso 1 1 calc R
H31B H 0.9615 0.4400 0.4370 0.085 Uiso 1 1 calc R
C32 C 1.0462(14) 0.6837(11) 1.0172(6) 0.065(4) Uani 1 1 d .
C33 C 1.1438(14) 0.7202(11) 0.9850(7) 0.070(4) Uani 1 1 d .
H33 H 1.2343 0.7329 0.9937 0.084 Uiso 1 1 calc R
C34 C 1.0798(13) 0.7345(10) 0.9367(6) 0.058(4) Uani 1 1 d .
C35 C 1.0617(17) 0.6470(14) 1.0710(8) 0.111(7) Uani 1 1 d .
H35A H 1.0201 0.6796 1.1045 0.166 Uiso 1 1 calc R
H35B H 1.1541 0.6634 1.0845 0.166 Uiso 1 1 calc R
H35C H 1.0208 0.5749 1.0582 0.166 Uiso 1 1 calc R
C36 C 1.1426(13) 0.7720(11) 0.8886(7) 0.074(4) Uani 1 1 d .
H36A H 1.0932 0.7305 0.8488 0.111 Uiso 1 1 calc R
H36B H 1.2316 0.7690 0.8889 0.111 Uiso 1 1 calc R
H36C H 1.1439 0.8408 0.8967 0.111 Uiso 1 1 calc R
C37 C 0.6491(13) 0.4627(11) 0.9814(7) 0.063(4) Uani 1 1 d .
C38 C 0.5931(14) 0.3861(9) 0.9248(7) 0.075(5) Uani 1 1 d .
H38 H 0.5414 0.3200 0.9193 0.089 Uiso 1 1 calc R
C39 C 0.6266(13) 0.4241(9) 0.8814(6) 0.056(3) Uani 1 1 d U
C40 C 0.6484(14) 0.4612(10) 1.0473(7) 0.070(4) Uani 1 1 d .
H40A H 0.7378 0.4808 1.0663 0.105 Uiso 1 1 calc R
H40B H 0.6017 0.3940 1.0468 0.105 Uiso 1 1 calc R
H40C H 0.6053 0.5078 1.0703 0.105 Uiso 1 1 calc R
C41 C 0.5944(18) 0.3681(10) 0.8125(7) 0.095(6) Uani 1 1 d .
H41A H 0.6113 0.3043 0.8030 0.143 Uiso 1 1 calc R
H41B H 0.6486 0.4080 0.7909 0.143 Uiso 1 1 calc R
H41C H 0.5028 0.3566 0.7999 0.143 Uiso 1 1 calc R
C42 C 0.7092(13) 0.7986(10) 1.0738(6) 0.056(4) Uani 1 1 d .
C43 C 0.6650(16) 0.8610(13) 1.0590(8) 0.081(5) Uani 1 1 d .
H43 H 0.6439 0.9145 1.0868 0.097 Uiso 1 1 calc R
C44 C 0.6523(14) 0.8379(11) 0.9947(7) 0.065(4) Uani 1 1 d .
C45 C 0.7440(18) 0.7893(12) 1.1350(7) 0.097(6) Uani 1 1 d .
H45A H 0.6947 0.8209 1.1650 0.146 Uiso 1 1 calc R
H45B H 0.8370 0.8223 1.1482 0.146 Uiso 1 1 calc R
H45C H 0.7227 0.7189 1.1308 0.146 Uiso 1 1 calc R
C46 C 0.5967(17) 0.8916(12) 0.9583(8) 0.092(5) Uani 1 1 d .
H46A H 0.6214 0.9627 0.9816 0.138 Uiso 1 1 calc R
H46B H 0.5019 0.8638 0.9511 0.138 Uiso 1 1 calc R
H46C H 0.6315 0.8822 0.9195 0.138 Uiso 1 1 calc R
C47 C 0.5834(13) 0.7288(11) 0.8071(7) 0.062(4) Uani 1 1 d .
H47 H 0.5912 0.7996 0.8125 0.075 Uiso 1 1 calc R
C48 C 0.6344(15) 0.6642(11) 0.7592(6) 0.065(4) Uani 1 1 d .
H48 H 0.6790 0.6816 0.7255 0.078 Uiso 1 1 calc R
C49 C 0.5772(14) 0.5663(13) 0.7618(7) 0.072(4) Uani 1 1 d .
H49 H 0.5789 0.5034 0.7304 0.086 Uiso 1 1 calc R
C50 C 0.4991(13) 0.5717(11) 0.8126(7) 0.065(4) Uani 1 1 d .
H50 H 0.4383 0.5136 0.8206 0.078 Uiso 1 1 calc R
C51 C 0.5044(13) 0.6702(12) 0.8388(7) 0.067(4) Uani 1 1 d .
H51 H 0.4488 0.6943 0.8697 0.081 Uiso 1 1 calc R
C52 C 0.9681(17) 0.5060(13) 0.8257(7) 0.088(5) Uani 1 1 d .
H52A H 1.0414 0.5601 0.8534 0.105 Uiso 1 1 calc R
H52B H 0.9094 0.4757 0.8509 0.105 Uiso 1 1 calc R
C53 C 1.0208(16) 0.4276(11) 0.7848(6) 0.064(4) Uani 1 1 d .
C54 C 0.9478(17) 0.3258(13) 0.7654(8) 0.082(5) Uani 1 1 d .
H54 H 0.8627 0.3052 0.7758 0.099 Uiso 1 1 calc R
C55 C 1.004(3) 0.2539(14) 0.7299(10) 0.110(8) Uani 1 1 d .
H55 H 0.9561 0.1853 0.7174 0.132 Uiso 1 1 calc R
C56 C 1.127(3) 0.2835(17) 0.7137(10) 0.120(8) Uani 1 1 d .
H56 H 1.1634 0.2350 0.6906 0.144 Uiso 1 1 calc R
C57 C 1.196(2) 0.3811(17) 0.7306(9) 0.104(6) Uani 1 1 d .
H57 H 1.2785 0.4011 0.7172 0.124 Uiso 1 1 calc R
C58 C 1.1459(16) 0.4534(12) 0.7683(7) 0.077(4) Uani 1 1 d .
H58 H 1.1983 0.5211 0.7828 0.092 Uiso 1 1 calc R
C59 C 0.9118(16) 0.8667(10) 0.8171(6) 0.076(5) Uani 1 1 d .
H59A H 0.8335 0.8613 0.7920 0.092 Uiso 1 1 calc R
H59B H 0.9583 0.8237 0.7919 0.092 Uiso 1 1 calc R
C60 C 0.9992(15) 0.9739(9) 0.8421(6) 0.066(4) Uani 1 1 d .
H60A H 0.9827 1.0123 0.8167 0.079 Uiso 1 1 calc R
H60B H 1.0917 0.9772 0.8435 0.079 Uiso 1 1 calc R
C61 C 0.9640(17) 1.0146(10) 0.9062(7) 0.080(5) Uani 1 1 d .
H61A H 1.0368 1.0707 0.9328 0.096 Uiso 1 1 calc R
H61B H 0.8861 1.0362 0.9054 0.096 Uiso 1 1 calc R
C62 C 0.9377(15) 0.9233(9) 0.9265(6) 0.063(4) Uani 1 1 d .
H62A H 1.0195 0.9183 0.9427 0.076 Uiso 1 1 calc R
H62B H 0.8790 0.9271 0.9583 0.076 Uiso 1 1 calc R

loop_
_atom_site_aniso_label
_atom_site_aniso_U_11
_atom_site_aniso_U_22
_atom_site_aniso_U_33
_atom_site_aniso_U_23
_atom_site_aniso_U_13
_atom_site_aniso_U_12
Y1 0.0546(8) 0.0397(7) 0.0489(8) 0.0191(6) 0.0094(6) 0.0210(6)
Y2 0.0465(8) 0.0469(7) 0.0437(7) 0.0200(6) 0.0032(6) 0.0153(6)
B1 0.058(10) 0.036(8) 0.057(10) 0.009(7) 0.013(8) 0.012(7)
B2 0.049(9) 0.062(10) 0.041(9) 0.027(8) 0.005(7) 0.008(8)
O1 0.058(6) 0.050(5) 0.059(6) 0.013(4) 0.016(5) 0.017(4)
O2 0.079(6) 0.047(5) 0.037(5) 0.017(4) 0.002(4) 0.010(5)
S1 0.067(2) 0.077(2) 0.055(2) 0.0291(19) 0.0114(18) 0.033(2)
S2 0.068(2) 0.074(2) 0.045(2) 0.0227(17) 0.0088(17) 0.038(2)
N1 0.051(7) 0.034(5) 0.057(7) 0.013(5) 0.016(6) 0.010(5)
N2 0.056(7) 0.050(6) 0.046(6) 0.009(5) -0.003(5) 0.021(5)
N3 0.043(6) 0.034(5) 0.067(7) 0.017(5) 0.002(5) 0.013(5)
N4 0.069(8) 0.051(6) 0.073(8) 0.036(6) 0.018(6) 0.022(6)
N5 0.055(7) 0.036(5) 0.051(7) 0.018(5) 0.015(5) 0.010(5)
N6 0.062(7) 0.042(6) 0.060(7) 0.028(5) 0.011(6) 0.004(5)
N7 0.051(7) 0.051(6) 0.044(6) 0.022(5) -0.007(5) 0.005(5)
N8 0.041(6) 0.057(6) 0.045(6) 0.017(5) 0.001(5) 0.015(5)
N9 0.044(6) 0.049(6) 0.050(7) 0.019(5) 0.010(5) 0.012(5)
N10 0.046(6) 0.042(6) 0.050(7) 0.023(5) 0.014(5) 0.012(5)
N11 0.060(7) 0.050(6) 0.050(7) 0.023(6) 0.006(6) 0.007(6)
N12 0.060(7) 0.061(7) 0.059(7) 0.015(6) 0.008(6) 0.034(6)
C1 0.049(8) 0.033(6) 0.033(7) 0.013(5) 0.008(6) 0.017(6)
C2 0.078(11) 0.066(9) 0.048(9) 0.020(7) -0.001(8) 0.019(8)
C3 0.050(9) 0.077(9) 0.049(8) 0.018(7) -0.002(7) 0.029(7)
C4 0.110(13) 0.048(9) 0.058(10) -0.002(7) 0.034(9) 0.008(9)
C5 0.092(13) 0.159(18) 0.063(11) 0.018(11) 0.000(9) 0.066(13)
C6 0.087(12) 0.057(9) 0.101(13) 0.036(9) 0.017(10) 0.035(9)
C7 0.103(14) 0.059(10) 0.118(15) 0.046(10) -0.003(11) 0.038(10)
C8 0.077(11) 0.064(9) 0.095(12) 0.056(9) 0.013(9) 0.036(8)
C9 0.059(11) 0.118(15) 0.19(2) 0.061(14) 0.025(12) 0.071(11)
C10 0.114(14) 0.075(11) 0.112(14) 0.065(10) 0.018(11) 0.035(10)
C11 0.038(8) 0.063(9) 0.083(11) 0.042(8) 0.013(7) 0.016(7)
C12 0.072(10) 0.048(8) 0.042(8) 0.020(7) 0.002(7) -0.026(7)
C13 0.085(8) 0.046(7) 0.071(8) 0.026(6) 0.011(7) 0.011(6)
C14 0.065(10) 0.062(9) 0.079(11) 0.026(8) 0.023(8) 0.017(8)
C15 0.123(14) 0.039(8) 0.066(10) 0.001(7) 0.018(10) 0.004(9)
C16 0.087(12) 0.050(9) 0.104(13) 0.043(9) 0.020(10) 0.037(9)
C17 0.099(13) 0.047(8) 0.078(11) 0.019(8) 0.021(9) 0.052(9)
C18 0.092(12) 0.060(10) 0.065(11) 0.014(8) 0.030(9) 0.038(9)
C19 0.065(10) 0.084(11) 0.082(12) 0.036(10) 0.007(9) 0.040(9)
C20 0.094(12) 0.072(10) 0.066(10) 0.033(9) 0.010(9) 0.051(10)
C21 0.103(14) 0.083(12) 0.140(17) 0.047(12) -0.037(12) 0.043(11)
C22 0.077(12) 0.079(11) 0.082(12) 0.031(10) 0.006(10) 0.043(10)
C23 0.104(17) 0.17(2) 0.112(17) 0.084(16) 0.036(14) 0.082(17)
C24 0.07(2) 0.26(4) 0.21(4) 0.16(3) 0.00(2) 0.03(2)
C25 0.08(2) 0.18(4) 0.35(8) 0.14(4) -0.05(3) 0.02(2)
C26 0.11(2) 0.11(2) 0.23(4) 0.00(2) -0.07(2) 0.03(2)
C27 0.128(19) 0.128(17) 0.075(13) 0.005(12) 0.010(12) 0.080(16)
C28 0.078(10) 0.065(9) 0.067(10) 0.022(8) 0.044(8) 0.022(8)
C29 0.110(14) 0.049(9) 0.092(13) 0.013(8) 0.037(11) 0.011(9)
C30 0.068(10) 0.047(8) 0.070(10) 0.002(7) 0.017(8) 0.005(7)
C31 0.059(9) 0.047(8) 0.086(11) 0.002(8) 0.023(8) 0.006(7)
C32 0.058(9) 0.078(10) 0.058(9) 0.033(8) -0.007(8) 0.009(8)
C33 0.052(9) 0.078(10) 0.068(10) 0.026(8) -0.007(8) 0.004(8)
C34 0.044(8) 0.072(9) 0.064(9) 0.030(8) -0.001(7) 0.020(7)
C35 0.099(14) 0.145(17) 0.096(14) 0.085(13) -0.016(11) 0.005(12)
C36 0.056(9) 0.092(11) 0.095(12) 0.058(10) 0.018(8) 0.023(8)
C37 0.057(9) 0.067(9) 0.078(10) 0.053(9) 0.014(8) 0.004(7)
C38 0.080(11) 0.017(6) 0.101(12) 0.005(7) 0.051(9) -0.010(6)
C39 0.059(7) 0.039(6) 0.053(7) 0.012(5) 0.012(6) -0.005(5)
C40 0.076(10) 0.063(9) 0.086(11) 0.047(8) 0.028(9) 0.019(8)
C41 0.140(16) 0.043(8) 0.075(12) 0.009(8) 0.025(11) -0.002(9)
C42 0.052(9) 0.043(8) 0.048(9) 0.008(7) 0.013(7) -0.015(7)
C43 0.085(12) 0.077(11) 0.070(12) 0.005(9) 0.042(9) 0.029(10)
C44 0.058(9) 0.065(9) 0.085(12) 0.029(8) 0.026(8) 0.032(8)
C45 0.125(15) 0.081(11) 0.058(10) 0.016(9) 0.029(10) -0.004(10)
C46 0.102(13) 0.100(13) 0.096(13) 0.037(11) 0.013(10) 0.062(11)
C47 0.051(9) 0.081(10) 0.070(10) 0.039(9) -0.002(7) 0.028(8)
C48 0.079(11) 0.079(10) 0.047(9) 0.029(8) -0.006(8) 0.030(9)
C49 0.059(10) 0.096(12) 0.051(9) 0.020(8) -0.018(8) 0.015(9)
C50 0.037(8) 0.063(10) 0.093(12) 0.039(9) -0.013(8) 0.002(7)
C51 0.037(8) 0.092(12) 0.079(11) 0.031(9) 0.000(7) 0.029(8)
C52 0.101(13) 0.113(13) 0.069(11) 0.023(10) -0.005(9) 0.071(11)
C53 0.085(12) 0.066(10) 0.054(9) 0.026(8) 0.006(8) 0.038(9)
C54 0.090(13) 0.081(12) 0.080(12) 0.038(10) 0.021(10) 0.019(10)
C55 0.17(2) 0.049(11) 0.101(16) 0.029(11) -0.017(16) 0.018(14)
C56 0.19(3) 0.080(16) 0.108(17) 0.036(13) 0.012(18) 0.071(18)
C57 0.103(15) 0.123(17) 0.091(14) 0.030(13) 0.012(12) 0.050(14)
C58 0.070(11) 0.071(11) 0.080(12) 0.016(9) 0.013(9) 0.019(9)
C59 0.114(13) 0.058(9) 0.038(8) 0.016(7) 0.015(8) -0.004(9)
C60 0.094(11) 0.045(8) 0.050(9) 0.015(7) 0.004(8) 0.009(8)
C61 0.110(13) 0.055(9) 0.061(10) 0.024(8) 0.014(9) 0.002(9)
C62 0.083(11) 0.055(8) 0.051(9) 0.021(7) 0.011(8) 0.015(8)

loop_
_atom_type_symbol
_atom_type_description
_atom_type_scat_dispersion_real
_atom_type_scat_dispersion_imag
_atom_type_scat_source
C C 0.0033 0.0016 'International Tables Vol C Tables 4.2.6.8 and 6.1.1.4'
H H 0.0000 0.0000 'International Tables Vol C Tables 4.2.6.8 and 6.1.1.4'
B B 0.0013 0.0007 'International Tables Vol C Tables 4.2.6.8 and 6.1.1.4'
N N 0.0061 0.0033 'International Tables Vol C Tables 4.2.6.8 and 6.1.1.4'
O O 0.0106 0.0060 'International Tables Vol C Tables 4.2.6.8 and 6.1.1.4'
S S 0.1246 0.1234 'International Tables Vol C Tables 4.2.6.8 and 6.1.1.4'
Y Y -2.7962 3.5667 'International Tables Vol C Tables 4.2.6.8 and 6.1.1.4'

loop_
_geom_angle_atom_site_label_1
_geom_angle_atom_site_label_2
_geom_angle_atom_site_label_3
_geom_angle
O1 Y1 N6 152.7(3)
O1 Y1 N4 76.7(3)
N6 Y1 N4 77.2(3)
O1 Y1 N2 82.5(3)
N6 Y1 N2 82.4(4)
N4 Y1 N2 73.6(3)
O1 Y1 C18 83.6(4)
N6 Y1 C18 123.7(4)
N4 Y1 C18 153.3(4)
N2 Y1 C18 121.8(4)
O1 Y1 C16 126.1(4)
N6 Y1 C16 78.3(4)
N4 Y1 C16 154.6(4)
N2 Y1 C16 96.5(4)
C18 Y1 C16 51.3(5)
O1 Y1 C20 101.1(4)
N6 Y1 C20 97.9(4)
N4 Y1 C20 151.4(4)
N2 Y1 C20 77.8(4)
C18 Y1 C20 50.3(5)
C16 Y1 C20 29.3(4)
O1 Y1 C17 114.0(4)
N6 Y1 C17 93.3(4)
N4 Y1 C17 157.5(4)
N2 Y1 C17 125.9(4)
C18 Y1 C17 30.5(4)
C16 Y1 C17 31.2(4)
C20 Y1 C17 49.3(5)
O1 Y1 S1 95.6(2)
N6 Y1 S1 90.7(3)
N4 Y1 S1 86.3(3)
N2 Y1 S1 159.8(2)
C18 Y1 S1 77.8(4)
C16 Y1 S1 100.7(4)
C20 Y1 S1 122.2(3)
C17 Y1 S1 73.3(3)
O1 Y1 C19 76.1(4)
N6 Y1 C19 127.0(4)
N4 Y1 C19 150.4(4)
N2 Y1 C19 91.4(4)
C18 Y1 C19 30.4(4)
C16 Y1 C19 50.0(5)
C20 Y1 C19 30.3(4)
C17 Y1 C19 49.6(5)
S1 Y1 C19 107.8(4)
O2 Y2 N10 152.2(3)
O2 Y2 N8 76.5(3)
N10 Y2 N8 77.3(3)
O2 Y2 N12 82.4(3)
N10 Y2 N12 81.7(3)
N8 Y2 N12 74.2(3)
O2 Y2 C48 83.1(4)
N10 Y2 C48 124.7(4)
N8 Y2 C48 151.8(4)
N12 Y2 C48 122.4(4)
O2 Y2 C50 125.0(4)
N10 Y2 C50 79.4(4)
N8 Y2 C50 155.9(4)
N12 Y2 C50 96.4(4)
C48 Y2 C50 51.5(5)
O2 Y2 C51 100.0(4)
N10 Y2 C51 98.6(4)
N8 Y2 C51 151.5(4)
N12 Y2 C51 77.4(4)
C48 Y2 C51 51.1(5)
C50 Y2 C51 29.4(4)
O2 Y2 C49 113.4(4)
N10 Y2 C49 94.4(4)
N8 Y2 C49 157.4(4)
N12 Y2 C49 126.0(4)
C48 Y2 C49 30.4(4)
C50 Y2 C49 31.2(4)
C51 Y2 C49 49.7(5)
O2 Y2 S2 99.5(2)
N10 Y2 S2 87.0(2)
N8 Y2 S2 84.3(2)
N12 Y2 S2 157.4(3)
C48 Y2 S2 80.0(3)
C50 Y2 S2 100.6(4)
C51 Y2 S2 123.8(4)
C49 Y2 S2 74.2(4)
O2 Y2 C47 75.4(4)
N10 Y2 C47 127.6(4)
N8 Y2 C47 149.9(4)
N12 Y2 C47 91.4(4)
C48 Y2 C47 31.0(4)
C50 Y2 C47 49.6(4)
C51 Y2 C47 30.3(4)
C49 Y2 C47 49.5(5)
S2 Y2 C47 110.9(3)
N1 B1 N5 114.3(11)
N1 B1 N3 110.2(11)
N5 B1 N3 110.2(11)
N1 B1 H1' 96(4)
N5 B1 H1' 106(4)
N3 B1 H1' 119(4)
N11 B2 N9 112.0(11)
N11 B2 N7 110.2(11)
N9 B2 N7 110.3(11)
N11 B2 H2' 97(6)
N9 B2 H2' 103(6)
N7 B2 H2' 124(6)
C28 O1 C31 109.8(9)
C28 O1 Y1 122.9(7)
C31 O1 Y1 126.9(7)
C62 O2 C59 108.4(9)
C62 O2 Y2 127.6(7)
C59 O2 Y2 123.8(7)
C21 S1 Y1 116.4(7)
C52 S2 Y2 107.4(5)
C1 N1 N2 109.9(10)
C1 N1 B1 128.1(11)
N2 N1 B1 121.7(10)
C3 N2 N1 105.7(10)
C3 N2 Y1 136.5(9)
N1 N2 Y1 117.8(7)
C6 N3 N4 109.8(11)
C6 N3 B1 128.2(12)
N4 N3 B1 121.9(10)
N3 N4 C8 105.3(11)
N3 N4 Y1 118.0(7)
C8 N4 Y1 135.7(10)
C11 N5 N6 109.9(10)
C11 N5 B1 129.2(12)
N6 N5 B1 120.3(10)
C13 N6 N5 104.7(10)
C13 N6 Y1 135.0(10)
N5 N6 Y1 120.0(7)
C32 N7 N8 111.7(11)
C32 N7 B2 126.6(11)
N8 N7 B2 121.6(10)
C34 N8 N7 105.3(10)
C34 N8 Y2 134.4(8)
N7 N8 Y2 118.1(7)
C37 N9 N10 108.5(10)
C37 N9 B2 128.7(11)
N10 N9 B2 121.9(9)
C39 N10 N9 106.5(9)
C39 N10 Y2 134.2(8)
N9 N10 Y2 118.0(7)
C42 N11 N12 109.8(11)
C42 N11 B2 128.0(12)
N12 N11 B2 122.1(10)
C44 N12 N11 103.8(11)
C44 N12 Y2 138.1(10)
N11 N12 Y2 117.8(7)
C2 C1 N1 106.6(11)
C2 C1 C4 131.3(12)
N1 C1 C4 122.1(12)
C1 C2 C3 108.3(12)
C1 C2 H2 125.8
C3 C2 H2 125.8
N2 C3 C2 109.5(12)
N2 C3 C5 124.3(13)
C2 C3 C5 126.2(13)
C1 C4 H4A 109.5
C1 C4 H4B 109.5
H4A C4 H4B 109.5
C1 C4 H4C 109.5
H4A C4 H4C 109.5
H4B C4 H4C 109.5
C3 C5 H5A 109.5
C3 C5 H5B 109.5
H5A C5 H5B 109.5
C3 C5 H5C 109.5
H5A C5 H5C 109.5
H5B C5 H5C 109.5
C7 C6 N3 108.1(14)
C7 C6 C9 130.4(15)
N3 C6 C9 121.4(14)
C6 C7 C8 106.9(13)
C6 C7 H7 126.6
C8 C7 H7 126.6
C7 C8 N4 109.9(13)
C7 C8 C10 127.5(13)
N4 C8 C10 122.6(13)
C6 C9 H9A 109.5
C6 C9 H9B 109.5
H9A C9 H9B 109.5
C6 C9 H9C 109.5
H9A C9 H9C 109.5
H9B C9 H9C 109.5
C8 C10 H10A 109.5
C8 C10 H10B 109.5
H10A C10 H10B 109.5
C8 C10 H10C 109.5
H10A C10 H10C 109.5
H10B C10 H10C 109.5
N5 C11 C12 106.5(11)
N5 C11 C14 123.1(13)
C12 C11 C14 130.4(12)
C13 C12 C11 107.4(12)
C13 C12 H12 126.3
C11 C12 H12 126.3
C12 C13 N6 111.3(13)
C12 C13 C15 127.7(14)
N6 C13 C15 121.0(13)
C11 C14 H14A 109.5
C11 C14 H14B 109.5
H14A C14 H14B 109.5
C11 C14 H14C 109.5
H14A C14 H14C 109.5
H14B C14 H14C 109.5
C13 C15 H15A 109.5
C13 C15 H15B 109.5
H15A C15 H15B 109.5
C13 C15 H15C 109.5
H15A C15 H15C 109.5
H15B C15 H15C 109.5
C20 C16 C17 106.5(14)
C20 C16 Y1 75.9(8)
C17 C16 Y1 75.1(7)
C20 C16 H16 125.9
C17 C16 H16 125.9
Y1 C16 H16 125.9
C18 C17 C16 108.3(14)
C18 C17 Y1 73.9(7)
C16 C17 Y1 73.7(7)
C18 C17 H17 125.5
C16 C17 H17 125.5
Y1 C17 H17 125.5
C17 C18 C19 107.0(14)
C17 C18 Y1 75.6(8)
C19 C18 Y1 76.6(8)
C17 C18 H18 125.6
C19 C18 H18 125.6
Y1 C18 H18 125.6
C18 C19 C20 107.2(14)
C18 C19 Y1 73.0(8)
C20 C19 Y1 73.7(8)
C18 C19 H19 126.1
C20 C19 H19 126.1
Y1 C19 H19 126.1
C16 C20 C19 110.8(15)
C16 C20 Y1 74.8(8)
C19 C20 Y1 75.9(8)
C16 C20 H20 124.2
C19 C20 H20 124.2
Y1 C20 H20 124.2
C22 C21 S1 113.2(11)
C22 C21 H21A 108.9
S1 C21 H21A 108.9
C22 C21 H21B 108.9
S1 C21 H21B 108.9
H21A C21 H21B 107.8
C27 C22 C23 119(2)
C27 C22 C21 122.4(19)
C23 C22 C21 118.1(19)
C24 C23 C22 118(3)
C24 C23 H23 121.2
C22 C23 H23 121.2
C25 C24 C23 121(4)
C25 C24 H24 119.4
C23 C24 H24 119.4
C26 C25 C24 122(4)
C26 C25 H25 118.8
C24 C25 H25 118.8
C25 C26 C27 119(4)
C25 C26 H26 120.6
C27 C26 H26 120.6
C22 C27 C26 120(2)
C22 C27 H27 119.8
C26 C27 H27 119.8
O1 C28 C29 105.7(11)
O1 C28 H28A 110.6
C29 C28 H28A 110.6
O1 C28 H28B 110.6
C29 C28 H28B 110.6
H28A C28 H28B 108.7
C30 C29 C28 104.8(11)
C30 C29 H29A 110.8
C28 C29 H29A 110.8
C30 C29 H29B 110.8
C28 C29 H29B 110.8
H29A C29 H29B 108.9
C31 C30 C29 103.9(12)
C31 C30 H30A 111.0
C29 C30 H30A 111.0
C31 C30 H30B 111.0
C29 C30 H30B 111.0
H30A C30 H30B 109.0
O1 C31 C30 105.0(10)
O1 C31 H31A 110.8
C30 C31 H31A 110.8
O1 C31 H31B 110.8
C30 C31 H31B 110.8
H31A C31 H31B 108.8
N7 C32 C33 107.6(12)
N7 C32 C35 125.1(14)
C33 C32 C35 127.1(14)
C32 C33 C34 105.7(13)
C32 C33 H33 127.2
C34 C33 H33 127.2
N8 C34 C33 109.7(12)
N8 C34 C36 123.9(12)
C33 C34 C36 126.4(13)
C32 C35 H35A 109.5
C32 C35 H35B 109.5
H35A C35 H35B 109.5
C32 C35 H35C 109.5
H35A C35 H35C 109.5
H35B C35 H35C 109.5
C34 C36 H36A 109.5
C34 C36 H36B 109.5
H36A C36 H36B 109.5
C34 C36 H36C 109.5
H36A C36 H36C 109.5
H36B C36 H36C 109.5
N9 C37 C38 107.0(12)
N9 C37 C40 121.8(13)
C38 C37 C40 131.1(12)
C39 C38 C37 107.5(11)
C39 C38 H38 126.3
C37 C38 H38 126.3
C38 C39 N10 110.3(12)
C38 C39 C41 126.4(12)
N10 C39 C41 123.3(11)
C37 C40 H40A 109.5
C37 C40 H40B 109.5
H40A C40 H40B 109.5
C37 C40 H40C 109.5
H40A C40 H40C 109.5
H40B C40 H40C 109.5
C39 C41 H41A 109.5
C39 C41 H41B 109.5
H41A C41 H41B 109.5
C39 C41 H41C 109.5
H41A C41 H41C 109.5
H41B C41 H41C 109.5
C43 C42 N11 107.1(13)
C43 C42 C45 132.7(15)
N11 C42 C45 120.0(15)
C42 C43 C44 110.3(14)
C42 C43 H43 124.9
C44 C43 H43 124.9
N12 C44 C43 108.9(13)
N12 C44 C46 124.6(14)
C43 C44 C46 126.5(14)
C42 C45 H45A 109.5
C42 C45 H45B 109.5
H45A C45 H45B 109.5
C42 C45 H45C 109.5
H45A C45 H45C 109.5
H45B C45 H45C 109.5
C44 C46 H46A 109.5
C44 C46 H46B 109.5
H46A C46 H46B 109.5
C44 C46 H46C 109.5
H46A C46 H46C 109.5
H46B C46 H46C 109.5
C51 C47 C48 108.9(13)
C51 C47 Y2 74.3(7)
C48 C47 Y2 73.7(7)
C51 C47 H47 125.3
C48 C47 H47 125.3
Y2 C47 H47 125.3
C49 C48 C47 104.9(14)
C49 C48 Y2 75.0(7)
C47 C48 Y2 75.3(7)
C49 C48 H48 126.6
C47 C48 H48 126.6
Y2 C48 H48 126.6
C48 C49 C50 109.4(14)
C48 C49 Y2 74.6(8)
C50 C49 Y2 74.2(7)
C48 C49 H49 125.0
C50 C49 H49 125.0
Y2 C49 H49 125.0
C51 C50 C49 107.3(13)
C51 C50 Y2 75.5(8)
C49 C50 Y2 74.6(7)
C51 C50 H50 125.7
C49 C50 H50 125.7
Y2 C50 H50 125.7
C50 C51 C47 109.4(14)
C50 C51 Y2 75.1(8)
C47 C51 Y2 75.4(7)
C50 C51 H51 124.8
C47 C51 H51 124.8
Y2 C51 H51 124.8
C53 C52 S2 114.0(10)
C53 C52 H52A 108.7
S2 C52 H52A 108.7
C53 C52 H52B 108.7
S2 C52 H52B 108.7
H52A C52 H52B 107.6
C58 C53 C54 117.8(15)
C58 C53 C52 121.1(15)
C54 C53 C52 120.9(16)
C53 C54 C55 119.1(17)
C53 C54 H54 120.4
C55 C54 H54 120.4
C56 C55 C54 120.8(19)
C56 C55 H55 119.6
C54 C55 H55 119.6
C57 C56 C55 120(2)
C57 C56 H56 119.8
C55 C56 H56 119.8
C56 C57 C58 120(2)
C56 C57 H57 120.1
C58 C57 H57 120.1
C53 C58 C57 121.7(16)
C53 C58 H58 119.1
C57 C58 H58 119.1
O2 C59 C60 105.8(10)
O2 C59 H59A 110.6
C60 C59 H59A 110.6
O2 C59 H59B 110.6
C60 C59 H59B 110.6
H59A C59 H59B 108.7
C59 C60 C61 104.9(11)
C59 C60 H60A 110.8
C61 C60 H60A 110.8
C59 C60 H60B 110.8
C61 C60 H60B 110.8
H60A C60 H60B 108.8
C62 C61 C60 101.4(11)
C62 C61 H61A 111.5
C60 C61 H61A 111.5
C62 C61 H61B 111.5
C60 C61 H61B 111.5
H61A C61 H61B 109.3
O2 C62 C61 105.2(10)
O2 C62 H62A 110.7
C61 C62 H62A 110.7
O2 C62 H62B 110.7
C61 C62 H62B 110.7
H62A C62 H62B 108.8

loop_
_geom_bond_atom_site_label_1
_geom_bond_atom_site_label_2
_geom_bond_distance
Y1 O1 2.414(8)
Y1 N6 2.436(10)
Y1 N4 2.515(10)
Y1 N2 2.526(10)
Y1 C18 2.673(14)
Y1 C16 2.677(12)
Y1 C20 2.690(13)
Y1 C17 2.695(12)
Y1 S1 2.696(4)
Y1 C19 2.718(14)
Y2 O2 2.410(8)
Y2 N10 2.477(9)
Y2 N8 2.497(10)
Y2 N12 2.516(11)
Y2 C48 2.678(12)
Y2 C50 2.678(13)
Y2 C51 2.684(13)
Y2 C49 2.684(13)
Y2 S2 2.694(4)
Y2 C47 2.698(12)
B1 N1 1.527(18)
B1 N5 1.537(16)
B1 N3 1.546(17)
B1 H1' 1.19(9)
B2 N11 1.525(18)
B2 N9 1.537(17)
B2 N7 1.554(18)
B2 H2' 0.99(10)
O1 C28 1.444(14)
O1 C31 1.470(14)
O2 C62 1.456(14)
O2 C59 1.462(14)
S1 C21 1.854(15)
S2 C52 1.852(14)
N1 C1 1.372(14)
N1 N2 1.391(13)
N2 C3 1.364(15)
N3 C6 1.347(16)
N3 N4 1.355(13)
N4 C8 1.362(14)
N5 C11 1.324(14)
N5 N6 1.388(13)
N6 C13 1.377(16)
N7 C32 1.309(16)
N7 N8 1.361(12)
N8 C34 1.334(15)
N9 C37 1.331(14)
N9 N10 1.368(13)
N10 C39 1.356(14)
N11 C42 1.381(16)
N11 N12 1.402(13)
N12 C44 1.340(16)
C1 C2 1.370(17)
C1 C4 1.464(17)
C2 C3 1.377(18)
C2 H2 0.9300
C3 C5 1.525(19)
C4 H4A 0.9600
C4 H4B 0.9600
C4 H4C 0.9600
C5 H5A 0.9600
C5 H5B 0.9600
C5 H5C 0.9600
C6 C7 1.35(2)
C6 C9 1.53(2)
C7 C8 1.36(2)
C7 H7 0.9300
C8 C10 1.485(19)
C9 H9A 0.9600
C9 H9B 0.9600
C9 H9C 0.9600
C10 H10A 0.9600
C10 H10B 0.9600
C10 H10C 0.9600
C11 C12 1.427(18)
C11 C14 1.527(17)
C12 C13 1.290(18)
C12 H12 0.9300
C13 C15 1.489(19)
C14 H14A 0.9600
C14 H14B 0.9600
C14 H14C 0.9600
C15 H15A 0.9600
C15 H15B 0.9600
C15 H15C 0.9600
C16 C20 1.356(19)
C16 C17 1.446(19)
C16 H16 0.9800
C17 C18 1.412(19)
C17 H17 0.9800
C18 C19 1.414(19)
C18 H18 0.9800
C19 C20 1.416(19)
C19 H19 0.9800
C20 H20 0.9800
C21 C22 1.48(2)
C21 H21A 0.9700
C21 H21B 0.9700
C22 C27 1.36(2)
C22 C23 1.40(2)
C23 C24 1.36(3)
C23 H23 0.9300
C24 C25 1.33(5)
C24 H24 0.9300
C25 C26 1.33(5)
C25 H25 0.9300
C26 C27 1.37(3)
C26 H26 0.9300
C27 H27 0.9300
C28 C29 1.515(18)
C28 H28A 0.9700
C28 H28B 0.9700
C29 C30 1.510(19)
C29 H29A 0.9700
C29 H29B 0.9700
C30 C31 1.478(17)
C30 H30A 0.9700
C30 H30B 0.9700
C31 H31A 0.9700
C31 H31B 0.9700
C32 C33 1.370(18)
C32 C35 1.515(18)
C33 C34 1.388(17)
C33 H33 0.9300
C34 C36 1.473(17)
C35 H35A 0.9600
C35 H35B 0.9600
C35 H35C 0.9600
C36 H36A 0.9600
C36 H36B 0.9600
C36 H36C 0.9600
C37 C38 1.401(19)
C37 C40 1.519(18)
C38 C39 1.296(17)
C38 H38 0.9300
C39 C41 1.511(18)
C40 H40A 0.9600
C40 H40B 0.9600
C40 H40C 0.9600
C41 H41A 0.9600
C41 H41B 0.9600
C41 H41C 0.9600
C42 C43 1.265(19)
C42 C45 1.50(2)
C43 C44 1.40(2)
C43 H43 0.9300
C44 C46 1.521(19)
C45 H45A 0.9600
C45 H45B 0.9600
C45 H45C 0.9600
C46 H46A 0.9600
C46 H46B 0.9600
C46 H46C 0.9600
C47 C51 1.406(18)
C47 C48 1.438(19)
C47 H47 0.9800
C48 C49 1.405(19)
C48 H48 0.9800
C49 C50 1.443(19)
C49 H49 0.9800
C50 C51 1.359(19)
C50 H50 0.9800
C51 H51 0.9800
C52 C53 1.493(19)
C52 H52A 0.9700
C52 H52B 0.9700
C53 C58 1.373(19)
C53 C54 1.38(2)
C54 C55 1.40(2)
C54 H54 0.9300
C55 C56 1.36(3)
C55 H55 0.9300
C56 C57 1.33(3)
C56 H56 0.9300
C57 C58 1.39(2)
C57 H57 0.9300
C58 H58 0.9300
C59 C60 1.490(16)
C59 H59A 0.9700
C59 H59B 0.9700
C60 C61 1.506(18)
C60 H60A 0.9700
C60 H60B 0.9700
C61 C62 1.500(17)
C61 H61A 0.9700
C61 H61B 0.9700
C62 H62A 0.9700
C62 H62B 0.9700
